data_7062440
loop_
_publ_author_name
'Feng, Zhe'
'Ling, Jie-Jie'
'Song, Huijie'
'Zhu, Dunru'

_publ_section_title
;
 Modulation of the spin transition in 2D Hofmann frameworks via
 \p&#x22EF;\p stacking between the axial 2,5-dipyridyl-1,3,4-oxadiazoles
;
_journal_issue 21
_journal_name_full 'New Journal of Chemistry'
_journal_page_first 10162
_journal_page_last 10168
_journal_paper_doi 10.1039/D3NJ01390A
_journal_volume 47
_journal_year 2023
_chemical_formula_moiety 'C28 H16 Fe N12 O2 Pt'
_chemical_formula_sum 'C28 H16 Fe N12 O2 Pt'
_chemical_formula_weight 803.47
_space_group_crystal_system triclinic
_space_group_IT_number 2
_space_group_name_Hall '-P 1'
_space_group_name_H-M_alt 'P -1'
_atom_sites_solution_hydrogens geom
_audit_creation_method SHELXL-2018/3
_audit_update_record
;
2023-03-06 deposited with the CCDC.	2023-04-25 downloaded from the CCDC.
;
_cell_angle_alpha 99.682(3)
_cell_angle_beta 92.062(4)
_cell_angle_gamma 90.229(3)
_cell_formula_units_Z 1
_cell_length_a 7.0488(18)
_cell_length_b 7.5849(18)
_cell_length_c 13.336(3)
_cell_measurement_reflns_used 2353
_cell_measurement_temperature 296(2)
_cell_measurement_theta_max 24.4848
_cell_measurement_theta_min 2.7243
_cell_volume 702.4(3)
_computing_cell_refinement SAINT
_computing_data_collection 'SAINT (Bruker, 2005)'
_computing_data_reduction 'SHELXS-2018/3 (Sheldrick, 2018)'
_computing_molecular_graphics SHELXTL
_computing_publication_material SHELXTL
_computing_structure_refinement 'SHELXL-2018/3 (Sheldrick, 2018)'
_computing_structure_solution 'SHELXT 2018/2 (Sheldrick, 2018)'
_diffrn_ambient_temperature 296(2)
_diffrn_measured_fraction_theta_full 0.989
_diffrn_measured_fraction_theta_max 0.989
_diffrn_measurement_device_type 'CCD area detector'
_diffrn_measurement_method 'phi and omega scans'
_diffrn_radiation_type MoK\a
_diffrn_radiation_wavelength 0.71073
_diffrn_reflns_av_R_equivalents 0.0382
_diffrn_reflns_av_unetI/netI 0.0507
_diffrn_reflns_Laue_measured_fraction_full 0.989
_diffrn_reflns_Laue_measured_fraction_max 0.989
_diffrn_reflns_limit_h_max 8
_diffrn_reflns_limit_h_min -8
_diffrn_reflns_limit_k_max 9
_diffrn_reflns_limit_k_min -8
_diffrn_reflns_limit_l_max 15
_diffrn_reflns_limit_l_min -14
_diffrn_reflns_number 5059
_diffrn_reflns_point_group_measured_fraction_full 0.989
_diffrn_reflns_point_group_measured_fraction_max 0.989
_diffrn_reflns_theta_full 25.005
_diffrn_reflns_theta_max 25.005
_diffrn_reflns_theta_min 1.550
_diffrn_source 'fine-focus sealed tube'
_exptl_absorpt_coefficient_mu 5.542
_exptl_absorpt_correction_T_max 0.678
_exptl_absorpt_correction_T_min 0.555
_exptl_absorpt_correction_type multi-scan
_exptl_absorpt_process_details sadabs
_exptl_crystal_colour 'light yellow'
_exptl_crystal_density_diffrn 1.900
_exptl_crystal_density_method 'not measured'
_exptl_crystal_description block
_exptl_crystal_F_000 388
_exptl_crystal_size_max 0.120
_exptl_crystal_size_mid 0.090
_exptl_crystal_size_min 0.070
_refine_diff_density_max 1.648
_refine_diff_density_min -0.610
_refine_diff_density_rms 0.158
_refine_ls_extinction_method none
_refine_ls_goodness_of_fit_ref 1.043
_refine_ls_hydrogen_treatment constr
_refine_ls_matrix_type full
_refine_ls_number_parameters 202
_refine_ls_number_reflns 2440
_refine_ls_number_restraints 0
_refine_ls_restrained_S_all 1.043
_refine_ls_R_factor_all 0.0299
_refine_ls_R_factor_gt 0.0283
_refine_ls_shift/su_max 0.000
_refine_ls_shift/su_mean 0.000
_refine_ls_structure_factor_coef Fsqd
_refine_ls_weighting_details 'w=1/[\s^2^(Fo^2^)+(0.0301P)^2^] where P=(Fo^2^+2Fc^2^)/3'
_refine_ls_weighting_scheme calc
_refine_ls_wR_factor_gt 0.0582
_refine_ls_wR_factor_ref 0.0586
_reflns_Friedel_coverage 0.000
_reflns_number_gt 2420
_reflns_number_total 2440
_reflns_threshold_expression 'I > 2\s(I)'
_cod_data_source_file d3nj01390a2.cif
_cod_data_source_block 1
_cod_depositor_comments 'Adding full bibliography for 7062440--7062442.cif.'
_cod_database_code 7062440
_shelx_shelxl_version_number 2018/3
_shelx_space_group_comment
;
The symmetry employed for this shelxl refinement is uniquely defined
by the following loop, which should always be used as a source of
symmetry information in preference to the above space-group names.
They are only intended as comments.
;
_shelx_estimated_absorpt_t_min 0.556
_shelx_estimated_absorpt_t_max 0.698

loop_
_space_group_symop_operation_xyz
'x, y, z'
'-x, -y, -z'

loop_
_atom_site_label
_atom_site_type_symbol
_atom_site_fract_x
_atom_site_fract_y
_atom_site_fract_z
_atom_site_U_iso_or_equiv
_atom_site_adp_type
_atom_site_occupancy
_atom_site_site_symmetry_order
_atom_site_calc_flag
_atom_site_refinement_flags_posn
_atom_site_refinement_flags_adp
_atom_site_refinement_flags_occupancy
_atom_site_disorder_assembly
_atom_site_disorder_group
Pt1 Pt 0.500000 0.500000 1.000000 0.01770(10) Uani 1 2 d S . P . .
Fe1 Fe 1.000000 1.000000 1.000000 0.0210(2) Uani 1 2 d S . P . .
O1 O 0.4967(5) 0.7378(5) 0.5152(2) 0.0370(9) Uani 1 1 d . . . . .
N1 N 0.8158(6) 0.7970(5) 1.0367(3) 0.0305(10) Uani 1 1 d . . . . .
N2 N 0.7851(5) 0.2001(5) 1.0358(3) 0.0314(10) Uani 1 1 d . . . . .
N3 N 0.8821(5) 0.9506(5) 0.8415(3) 0.0287(10) Uani 1 1 d . . . . .
N4 N 0.7371(7) 0.8710(7) 0.4572(4) 0.0489(13) Uani 1 1 d . . . . .
N5 N 0.6122(7) 0.8056(7) 0.3758(3) 0.0463(12) Uani 1 1 d . . . . .
N6 N 0.1705(7) 0.5929(7) 0.4164(3) 0.0458(12) Uani 1 1 d . . . . .
C1 C 0.7019(6) 0.6870(6) 1.0275(3) 0.0229(10) Uani 1 1 d . . . . .
C2 C 0.6812(6) 0.3113(6) 1.0256(3) 0.0225(10) Uani 1 1 d . . . . .
C3 C 0.7006(7) 0.8965(7) 0.8194(4) 0.0356(13) Uani 1 1 d . . . . .
H3 H 0.622594 0.887873 0.873196 0.043 Uiso 1 1 calc R U . . .
C4 C 0.6247(7) 0.8538(7) 0.7228(4) 0.0368(13) Uani 1 1 d . . . . .
H4 H 0.499088 0.815516 0.711444 0.044 Uiso 1 1 calc R U . . .
C5 C 0.7380(7) 0.8684(7) 0.6420(4) 0.0345(12) Uani 1 1 d . . . . .
C6 C 0.9236(7) 0.9273(7) 0.6627(4) 0.0352(13) Uani 1 1 d . . . . .
H6 H 1.002655 0.940770 0.610136 0.042 Uiso 1 1 calc R U . . .
C7 C 0.9885(7) 0.9652(7) 0.7617(4) 0.0355(13) Uani 1 1 d . . . . .
H7 H 1.113894 1.003505 0.774618 0.043 Uiso 1 1 calc R U . . .
C8 C 0.6656(7) 0.8293(7) 0.5368(4) 0.0350(13) Uani 1 1 d . . . . .
C9 C 0.4742(8) 0.7301(8) 0.4132(4) 0.0413(14) Uani 1 1 d . . . . .
C10 C 0.3016(7) 0.6478(7) 0.3594(4) 0.0360(13) Uani 1 1 d . . . . .
C11 C 0.2820(8) 0.6396(8) 0.2553(4) 0.0432(14) Uani 1 1 d . . . . .
H11 H 0.378047 0.679757 0.218423 0.052 Uiso 1 1 calc R U . . .
C12 C 0.1138(9) 0.5694(8) 0.2079(4) 0.0491(16) Uani 1 1 d . . . . .
H12 H 0.095203 0.559321 0.137752 0.059 Uiso 1 1 calc R U . . .
C13 C -0.0231(9) 0.5156(8) 0.2649(5) 0.0506(16) Uani 1 1 d . . . . .
H13 H -0.138432 0.470913 0.234909 0.061 Uiso 1 1 calc R U . . .
C14 C 0.0117(9) 0.5284(9) 0.3684(4) 0.0516(16) Uani 1 1 d . . . . .
H14 H -0.082629 0.489123 0.406661 0.062 Uiso 1 1 calc R U . . .

loop_
_atom_site_aniso_label
_atom_site_aniso_U_11
_atom_site_aniso_U_22
_atom_site_aniso_U_33
_atom_site_aniso_U_23
_atom_site_aniso_U_13
_atom_site_aniso_U_12
Pt1 0.01328(13) 0.01300(15) 0.02696(16) 0.00441(11) -0.00202(10) -0.00193(9)
Fe1 0.0163(4) 0.0152(5) 0.0317(5) 0.0062(4) -0.0058(4) -0.0022(4)
O1 0.043(2) 0.044(2) 0.0227(19) 0.0024(17) -0.0067(16) -0.0071(18)
N1 0.027(2) 0.023(2) 0.043(3) 0.012(2) -0.0056(19) -0.0085(19)
N2 0.026(2) 0.020(2) 0.048(3) 0.007(2) -0.0074(19) 0.0014(19)
N3 0.026(2) 0.025(2) 0.036(2) 0.0081(19) -0.0072(18) -0.0004(18)
N4 0.045(3) 0.065(4) 0.037(3) 0.010(3) -0.006(2) -0.012(3)
N5 0.050(3) 0.059(3) 0.029(3) 0.007(2) -0.002(2) -0.002(3)
N6 0.050(3) 0.057(3) 0.031(3) 0.009(2) -0.006(2) -0.004(2)
C1 0.020(2) 0.023(3) 0.026(3) 0.005(2) -0.002(2) 0.001(2)
C2 0.018(2) 0.023(3) 0.027(3) 0.004(2) -0.0026(19) -0.005(2)
C3 0.027(3) 0.043(3) 0.037(3) 0.010(3) -0.006(2) -0.007(2)
C4 0.024(3) 0.047(4) 0.039(3) 0.011(3) -0.006(2) -0.009(2)
C5 0.039(3) 0.032(3) 0.032(3) 0.007(2) -0.007(2) 0.002(2)
C6 0.030(3) 0.046(4) 0.030(3) 0.008(3) 0.002(2) -0.005(2)
C7 0.024(3) 0.038(3) 0.042(3) 0.002(3) -0.001(2) -0.006(2)
C8 0.040(3) 0.034(3) 0.030(3) 0.003(3) -0.005(2) -0.002(2)
C9 0.050(3) 0.045(4) 0.028(3) 0.006(3) -0.006(3) 0.006(3)
C10 0.039(3) 0.035(3) 0.033(3) 0.003(3) -0.005(2) 0.007(2)
C11 0.048(3) 0.052(4) 0.028(3) 0.004(3) -0.001(3) 0.003(3)
C12 0.057(4) 0.057(4) 0.030(3) -0.001(3) -0.013(3) 0.011(3)
C13 0.043(3) 0.055(4) 0.049(4) -0.003(3) -0.009(3) -0.001(3)
C14 0.053(4) 0.062(4) 0.037(3) 0.003(3) -0.010(3) -0.009(3)

loop_
_atom_type_symbol
_atom_type_description
_atom_type_scat_dispersion_real
_atom_type_scat_dispersion_imag
_atom_type_scat_source
C C 0.0033 0.0016 'International Tables Vol C Tables 4.2.6.8 and 6.1.1.4'
H H 0.0000 0.0000 'International Tables Vol C Tables 4.2.6.8 and 6.1.1.4'
N N 0.0061 0.0033 'International Tables Vol C Tables 4.2.6.8 and 6.1.1.4'
O O 0.0106 0.0060 'International Tables Vol C Tables 4.2.6.8 and 6.1.1.4'
Fe Fe 0.3463 0.8444 'International Tables Vol C Tables 4.2.6.8 and 6.1.1.4'
Pt Pt -1.7033 8.3905 'International Tables Vol C Tables 4.2.6.8 and 6.1.1.4'

loop_
_geom_angle_atom_site_label_1
_geom_angle_atom_site_label_2
_geom_angle_atom_site_label_3
_geom_angle
_geom_angle_site_symmetry_1
_geom_angle_site_symmetry_3
_geom_angle_publ_flag
C1 Pt1 C1 180.0 2_667 . ?
C1 Pt1 C2 88.34(18) 2_667 . ?
C1 Pt1 C2 91.66(18) . . ?
C1 Pt1 C2 91.66(18) 2_667 2_667 ?
C1 Pt1 C2 88.34(18) . 2_667 ?
C2 Pt1 C2 180.00(19) . 2_667 ?
N1 Fe1 N1 180.0 2_777 . ?
N1 Fe1 N2 91.12(16) 2_777 2_767 ?
N1 Fe1 N2 88.88(16) . 2_767 ?
N1 Fe1 N2 88.88(16) 2_777 1_565 ?
N1 Fe1 N2 91.12(16) . 1_565 ?
N2 Fe1 N2 180.0 2_767 1_565 ?
N1 Fe1 N3 89.83(15) 2_777 2_777 ?
N1 Fe1 N3 90.17(15) . 2_777 ?
N2 Fe1 N3 88.17(15) 2_767 2_777 ?
N2 Fe1 N3 91.83(15) 1_565 2_777 ?
N1 Fe1 N3 90.17(15) 2_777 . ?
N1 Fe1 N3 89.83(15) . . ?
N2 Fe1 N3 91.83(15) 2_767 . ?
N2 Fe1 N3 88.17(15) 1_565 . ?
N3 Fe1 N3 180.0 2_777 . ?
C9 O1 C8 102.4(4) . . ?
C1 N1 Fe1 160.2(4) . . ?
C2 N2 Fe1 159.5(4) . 1_545 ?
C7 N3 C3 116.1(4) . . ?
C7 N3 Fe1 122.2(3) . . ?
C3 N3 Fe1 121.6(3) . . ?
C8 N4 N5 106.6(5) . . ?
C9 N5 N4 106.5(4) . . ?
C14 N6 C10 116.3(5) . . ?
N1 C1 Pt1 175.3(4) . . ?
N2 C2 Pt1 176.9(4) . . ?
N3 C3 C4 123.8(5) . . ?
N3 C3 H3 118.1 . . ?
C4 C3 H3 118.1 . . ?
C3 C4 C5 118.8(5) . . ?
C3 C4 H4 120.6 . . ?
C5 C4 H4 120.6 . . ?
C4 C5 C6 118.5(5) . . ?
C4 C5 C8 121.9(5) . . ?
C6 C5 C8 119.6(5) . . ?
C7 C6 C5 118.8(5) . . ?
C7 C6 H6 120.6 . . ?
C5 C6 H6 120.6 . . ?
N3 C7 C6 123.9(5) . . ?
N3 C7 H7 118.1 . . ?
C6 C7 H7 118.1 . . ?
N4 C8 O1 112.1(5) . . ?
N4 C8 C5 128.8(5) . . ?
O1 C8 C5 119.1(5) . . ?
N5 C9 O1 112.4(5) . . ?
N5 C9 C10 127.7(5) . . ?
O1 C9 C10 119.8(5) . . ?
N6 C10 C11 124.4(5) . . ?
N6 C10 C9 116.6(5) . . ?
C11 C10 C9 119.0(5) . . ?
C10 C11 C12 117.4(6) . . ?
C10 C11 H11 121.3 . . ?
C12 C11 H11 121.3 . . ?
C13 C12 C11 119.2(5) . . ?
C13 C12 H12 120.4 . . ?
C11 C12 H12 120.4 . . ?
C12 C13 C14 118.7(6) . . ?
C12 C13 H13 120.6 . . ?
C14 C13 H13 120.6 . . ?
N6 C14 C13 124.0(6) . . ?
N6 C14 H14 118.0 . . ?
C13 C14 H14 118.0 . . ?

loop_
_geom_bond_atom_site_label_1
_geom_bond_atom_site_label_2
_geom_bond_distance
_geom_bond_site_symmetry_2
_geom_bond_publ_flag
Pt1 C1 1.986(5) 2_667 ?
Pt1 C1 1.986(5) . ?
Pt1 C2 1.986(5) . ?
Pt1 C2 1.986(5) 2_667 ?
Fe1 N1 2.140(4) 2_777 ?
Fe1 N1 2.140(4) . ?
Fe1 N2 2.157(4) 2_767 ?
Fe1 N2 2.157(4) 1_565 ?
Fe1 N3 2.214(4) 2_777 ?
Fe1 N3 2.214(4) . ?
O1 C9 1.355(6) . ?
O1 C8 1.372(6) . ?
N1 C1 1.144(6) . ?
N2 C2 1.142(6) . ?
N3 C7 1.344(6) . ?
N3 C3 1.350(6) . ?
N4 C8 1.278(7) . ?
N4 N5 1.395(6) . ?
N5 C9 1.285(7) . ?
N6 C14 1.319(7) . ?
N6 C10 1.327(7) . ?
C3 C4 1.364(7) . ?
C3 H3 0.9300 . ?
C4 C5 1.383(7) . ?
C4 H4 0.9300 . ?
C5 C6 1.384(7) . ?
C5 C8 1.457(7) . ?
C6 C7 1.364(7) . ?
C6 H6 0.9300 . ?
C7 H7 0.9300 . ?
C9 C10 1.472(7) . ?
C10 C11 1.381(7) . ?
C11 C12 1.384(8) . ?
C11 H11 0.9300 . ?
C12 C13 1.352(8) . ?
C12 H12 0.9300 . ?
C13 C14 1.380(8) . ?
C13 H13 0.9300 . ?
C14 H14 0.9300 . ?

loop_
_geom_torsion_atom_site_label_1
_geom_torsion_atom_site_label_2
_geom_torsion_atom_site_label_3
_geom_torsion_atom_site_label_4
_geom_torsion
_geom_torsion_site_symmetry_1
_geom_torsion_site_symmetry_2
_geom_torsion_site_symmetry_3
_geom_torsion_site_symmetry_4
_geom_torsion_publ_flag
C8 N4 N5 C9 0.3(6) . . . . ?
C7 N3 C3 C4 1.5(8) . . . . ?
Fe1 N3 C3 C4 -175.8(4) . . . . ?
N3 C3 C4 C5 -0.9(8) . . . . ?
C3 C4 C5 C6 -0.5(8) . . . . ?
C3 C4 C5 C8 -178.5(5) . . . . ?
C4 C5 C6 C7 1.2(8) . . . . ?
C8 C5 C6 C7 179.3(5) . . . . ?
C3 N3 C7 C6 -0.7(8) . . . . ?
Fe1 N3 C7 C6 176.6(4) . . . . ?
C5 C6 C7 N3 -0.7(8) . . . . ?
N5 N4 C8 O1 0.0(6) . . . . ?
N5 N4 C8 C5 -178.9(5) . . . . ?
C9 O1 C8 N4 -0.3(6) . . . . ?
C9 O1 C8 C5 178.7(5) . . . . ?
C4 C5 C8 N4 163.9(6) . . . . ?
C6 C5 C8 N4 -14.1(9) . . . . ?
C4 C5 C8 O1 -15.0(8) . . . . ?
C6 C5 C8 O1 167.0(5) . . . . ?
N4 N5 C9 O1 -0.6(7) . . . . ?
N4 N5 C9 C10 177.0(5) . . . . ?
C8 O1 C9 N5 0.6(6) . . . . ?
C8 O1 C9 C10 -177.2(5) . . . . ?
C14 N6 C10 C11 -0.6(9) . . . . ?
C14 N6 C10 C9 176.3(5) . . . . ?
N5 C9 C10 N6 -173.9(6) . . . . ?
O1 C9 C10 N6 3.5(8) . . . . ?
N5 C9 C10 C11 3.3(9) . . . . ?
O1 C9 C10 C11 -179.4(5) . . . . ?
N6 C10 C11 C12 0.0(9) . . . . ?
C9 C10 C11 C12 -176.9(5) . . . . ?
C10 C11 C12 C13 1.1(9) . . . . ?
C11 C12 C13 C14 -1.7(9) . . . . ?
C10 N6 C14 C13 0.1(9) . . . . ?
C12 C13 C14 N6 1.1(10) . . . . ?
